data_4312412
loop_
_publ_author_name
'Frank R. Fronczek'
'Terry J. Delord'
'Steven F. Watkins'
'Petia Gueorguieva'
'George G. Stanley'
'Annegret S. Zizza'
'Jeffrey B. Cornelius'
'Yves A. Mantz'
'Ronald L. Musselman'

_publ_section_title
;
 A Solid-State Spectral Effect in Eclipsed Tetracyanonickelates: X-ray
 Crystal Structure, Polarized Specular Reflectance Spectroscopy, and ZINDO
 Modeling of Sr[Ni(CN)4].5H2O, Rb2[Ni(CN)4].H2O, and Na2[Ni(CN)4].3H2O
;
_journal_name_full 'Inorganic Chemistry'
_journal_page_first 7026
_journal_page_last 7036
_journal_paper_doi 10.1021/ic0345222
_journal_volume 42
_journal_year 2003
_chemical_compound_source 'local laboratory'
_chemical_formula_moiety 'H20 O10 Sr2 4+, 2(C4 N4 Ni 2-)'
_chemical_formula_sum 'C8 H20 N8 Ni2 O10 Sr2'
_chemical_formula_weight 680.98
_chemical_name_systematic
;
 Strontium tetracyanonickelate(II) pentahydrate
;
_space_group_IT_number 12
_symmetry_cell_setting monoclinic
_symmetry_space_group_name_Hall '-C 2y'
_symmetry_space_group_name_H-M 'C 1 2/m 1'
_atom_sites_solution_hydrogens geom
_atom_sites_solution_primary direct
_atom_sites_solution_secondary difmap
_audit_creation_method SHELXL-97
_cell_angle_alpha 90
_cell_angle_beta 98.548(12)
_cell_angle_gamma 90
_cell_formula_units_Z 4
_cell_length_a 10.356(2)
_cell_length_b 15.272(3)
_cell_length_c 7.1331(10)
_cell_measurement_reflns_used 5067
_cell_measurement_temperature 100
_cell_measurement_theta_max 35.6
_cell_measurement_theta_min 2.5
_cell_volume 1115.6(3)
_computing_cell_refinement 'Denzo and Scalepak (Otwinowski & Minor, 1997)'
_computing_data_collection 'COLLECT (Nonius 1999)'
_computing_data_reduction 'Denzo and Scalepak (Otwinowski & Minor, 1997)'
_computing_molecular_graphics 'ORTEP-3 for Windows (Farrugia, 1997)'
_computing_publication_material 'SHELXL-97 (Sheldrick, 1997)'
_computing_structure_refinement 'SHELXL-97 (Sheldrick, 1997)'
_computing_structure_solution 'Direct_methods (SIR, Altomare, et al., 1994)'
_diffrn_ambient_temperature 100
_diffrn_measured_fraction_theta_full 0.988
_diffrn_measured_fraction_theta_max 0.988
_diffrn_measurement_device 'KappaCCD (with Oxford Cryostream)'
_diffrn_measurement_method ' \w scans with \k offsets'
_diffrn_radiation_monochromator graphite
_diffrn_radiation_source 'fine-focus sealed tube'
_diffrn_radiation_type MoK\a
_diffrn_radiation_wavelength 0.71073
_diffrn_reflns_av_R_equivalents 0.018
_diffrn_reflns_av_sigmaI/netI 0.0264
_diffrn_reflns_limit_h_max 16
_diffrn_reflns_limit_h_min -16
_diffrn_reflns_limit_k_max 24
_diffrn_reflns_limit_k_min -24
_diffrn_reflns_limit_l_max 11
_diffrn_reflns_limit_l_min -11
_diffrn_reflns_number 29323
_diffrn_reflns_theta_full 35.6
_diffrn_reflns_theta_max 35.6
_diffrn_reflns_theta_min 2.6
_diffrn_standards_decay_% <2
_diffrn_standards_number 0
_exptl_absorpt_coefficient_mu 6.476
_exptl_absorpt_correction_T_max 0.523
_exptl_absorpt_correction_T_min 0.309
_exptl_absorpt_correction_type multi-scan
_exptl_absorpt_process_details 'HKL Scalepack (Otwinowski & Minor 1997)'
_exptl_crystal_colour 'golden yellow'
_exptl_crystal_density_diffrn 2.027
_exptl_crystal_density_method 'not measured'
_exptl_crystal_description fragment
_exptl_crystal_F_000 672
_exptl_crystal_size_max 0.20
_exptl_crystal_size_mid 0.20
_exptl_crystal_size_min 0.10
_refine_diff_density_max 1.14
_refine_diff_density_min -0.72
_refine_diff_density_rms 0.129
_refine_ls_extinction_coef 0.0054(3)
_refine_ls_extinction_expression Fc^*^=kFc[1+0.001xFc^2^\l^3^/sin(2\q)]^-1/4^
_refine_ls_extinction_method SHELXL
_refine_ls_goodness_of_fit_ref 1.068
_refine_ls_hydrogen_treatment refxyz
_refine_ls_matrix_type full
_refine_ls_number_parameters 99
_refine_ls_number_reflns 2619
_refine_ls_number_restraints 0
_refine_ls_restrained_S_all 1.068
_refine_ls_R_factor_all 0.027
_refine_ls_R_factor_gt 0.024
_refine_ls_shift/su_max 0.000
_refine_ls_shift/su_mean 0.000
_refine_ls_structure_factor_coef Fsqd
_refine_ls_weighting_details 'calc w=1/[\s^2^(Fo^2^)+(0.0295P)^2^+1.0740P] where P=(Fo^2^+2Fc^2^)/3'
_refine_ls_weighting_scheme calc
_refine_ls_wR_factor_gt 0.058
_refine_ls_wR_factor_ref 0.059
_reflns_number_gt 2426
_reflns_number_total 2619
_reflns_threshold_expression I>2\s(I)
_cod_data_source_file ic0345222si20030515_023032.cif
_cod_data_source_block SrNiCN
_cod_original_sg_symbol_H-M 'C 2/m '
_cod_original_formula_moiety 'Sr 2+, C4 N4 Ni 2-, 5(H2 O)'
_cod_original_formula_sum 'C4 H10 N4 Ni O5 Sr'
_cod_original_formula_units_Z 4
_cod_original_formula_weight 340.49
_cod_database_code 4312412

loop_
_symmetry_equiv_pos_as_xyz
'x, y, z'
'-x, y, -z'
'x+1/2, y+1/2, z'
'-x+1/2, y+1/2, -z'
'-x, -y, -z'
'x, -y, z'
'-x+1/2, -y+1/2, -z'
'x+1/2, -y+1/2, z'

loop_
_atom_site_label
_atom_site_type_symbol
_atom_site_fract_x
_atom_site_fract_y
_atom_site_fract_z
_atom_site_U_iso_or_equiv
_atom_site_adp_type
_atom_site_occupancy
_atom_site_symmetry_multiplicity
_atom_site_calc_flag
_atom_site_refinement_flags
_atom_site_disorder_assembly
_atom_site_disorder_group
Sr1 Sr 0.0000 0.372303(10) 0.0000 0.01019(5) Uani 1 2 d S . .
Ni1 Ni 0.0000 0.0000 0.0000 0.00911(7) Uani 1 4 d S . .
Ni2 Ni 0.0000 0.0000 0.5000 0.01034(7) Uani 1 4 d S . .
N21 N 0.0000 0.19761(13) 0.5000 0.0255(4) Uani 1 2 d S . .
N12 N 0.28353(16) 0.0000 -0.0573(2) 0.0168(3) Uani 1 2 d S . .
C11 C 0.0000 0.12176(12) 0.0000 0.0128(3) Uani 1 2 d S . .
C12 C 0.17383(18) 0.0000 -0.0397(3) 0.0122(3) Uani 1 2 d S . .
N11 N 0.0000 0.19756(12) 0.0000 0.0191(3) Uani 1 2 d S . .
N22 N 0.28496(16) 0.0000 0.4597(2) 0.0173(3) Uani 1 2 d S . .
C21 C 0.0000 0.12184(13) 0.5000 0.0168(3) Uani 1 2 d S . .
C22 C 0.17429(18) 0.0000 0.4702(3) 0.0131(3) Uani 1 2 d S . .
O1 O 0.18308(12) 0.32220(8) -0.18516(19) 0.0199(2) Uani 1 1 d . . .
H1A H 0.193(2) 0.2735(18) -0.210(3) 0.030 Uiso 1 1 d . . .
H1B H 0.249(3) 0.3409(19) -0.154(4) 0.030 Uiso 1 1 d . . .
O2 O 0.14933(12) 0.32061(7) 0.30956(17) 0.0185(2) Uani 1 1 d . . .
H2A H 0.111(2) 0.2877(17) 0.364(3) 0.028 Uiso 1 1 d . . .
H2B H 0.180(3) 0.3530(18) 0.383(4) 0.028 Uiso 1 1 d . . .
O3 O 0.00848(13) 0.5000 -0.24494(19) 0.0118(2) Uani 1 2 d S . .
H3A H 0.075(3) 0.5000 -0.305(4) 0.018 Uiso 1 2 d S . .
H3B H -0.055(3) 0.5000 -0.325(4) 0.018 Uiso 1 2 d S . .

loop_
_atom_site_aniso_label
_atom_site_aniso_U_11
_atom_site_aniso_U_22
_atom_site_aniso_U_33
_atom_site_aniso_U_23
_atom_site_aniso_U_13
_atom_site_aniso_U_12
Sr1 0.01151(8) 0.00652(7) 0.01282(8) 0.000 0.00268(5) 0.000
Ni1 0.00794(13) 0.00574(13) 0.01415(14) 0.000 0.00327(10) 0.000
Ni2 0.00755(13) 0.00965(14) 0.01437(14) 0.000 0.00340(10) 0.000
N21 0.0388(12) 0.0145(8) 0.0249(9) 0.000 0.0101(8) 0.000
N12 0.0118(6) 0.0234(8) 0.0154(7) 0.000 0.0033(5) 0.000
C11 0.0111(7) 0.0111(7) 0.0166(7) 0.000 0.0030(6) 0.000
C12 0.0127(7) 0.0107(7) 0.0130(7) 0.000 0.0015(5) 0.000
N11 0.0238(8) 0.0109(7) 0.0232(8) 0.000 0.0057(7) 0.000
N22 0.0124(7) 0.0230(8) 0.0170(7) 0.000 0.0038(5) 0.000
C21 0.0162(8) 0.0168(9) 0.0185(8) 0.000 0.0059(6) 0.000
C22 0.0114(7) 0.0142(7) 0.0139(7) 0.000 0.0025(5) 0.000
O1 0.0152(5) 0.0150(5) 0.0304(6) -0.0046(4) 0.0066(4) -0.0001(4)
O2 0.0207(5) 0.0135(5) 0.0198(5) 0.0013(3) -0.0019(4) -0.0026(4)
O3 0.0092(5) 0.0133(6) 0.0133(5) 0.000 0.0034(4) 0.000

loop_
_atom_type_symbol
_atom_type_description
_atom_type_scat_dispersion_real
_atom_type_scat_dispersion_imag
_atom_type_scat_source
C C 0.0033 0.0016 'International Tables Vol C Tables 4.2.6.8 and 6.1.1.4'
H H 0.0000 0.0000 'International Tables Vol C Tables 4.2.6.8 and 6.1.1.4'
N N 0.0061 0.0033 'International Tables Vol C Tables 4.2.6.8 and 6.1.1.4'
Ni Ni 0.3393 1.1124 'International Tables Vol C Tables 4.2.6.8 and 6.1.1.4'
O O 0.0106 0.0060 'International Tables Vol C Tables 4.2.6.8 and 6.1.1.4'
Sr Sr -1.5307 3.2498 'International Tables Vol C Tables 4.2.6.8 and 6.1.1.4'

loop_
_geom_angle_atom_site_label_1
_geom_angle_atom_site_label_2
_geom_angle_atom_site_label_3
_geom_angle
_geom_angle_site_symmetry_1
_geom_angle_site_symmetry_3
_geom_angle_publ_flag
O1 Sr1 O1 145.53(5) . 2 ?
O1 Sr1 O2 82.30(4) . 2 ?
O1 Sr1 O2 87.45(4) 2 2 ?
O1 Sr1 O2 87.45(4) . . ?
O1 Sr1 O2 82.30(4) 2 . ?
O2 Sr1 O2 144.96(5) 2 . ?
O1 Sr1 O3 131.25(4) . 5_565 ?
O1 Sr1 O3 77.31(4) 2 5_565 ?
O2 Sr1 O3 135.18(4) 2 5_565 ?
O2 Sr1 O3 74.78(4) . 5_565 ?
O1 Sr1 O3 77.31(4) . . ?
O1 Sr1 O3 131.26(4) 2 . ?
O2 Sr1 O3 74.78(4) 2 . ?
O2 Sr1 O3 135.18(4) . . ?
O3 Sr1 O3 84.21(4) 5_565 . ?
O1 Sr1 N11 72.76(3) . . ?
O1 Sr1 N11 72.76(3) 2 . ?
O2 Sr1 N11 72.48(3) 2 . ?
O2 Sr1 N11 72.48(3) . . ?
O3 Sr1 N11 137.90(2) 5_565 . ?
O3 Sr1 N11 137.90(2) . . ?
O1 Sr1 N12 70.53(4) . 7 ?
O1 Sr1 N12 136.44(4) 2 7 ?
O2 Sr1 N12 130.99(4) 2 7 ?
O2 Sr1 N12 75.03(4) . 7 ?
O3 Sr1 N12 61.17(4) 5_565 7 ?
O3 Sr1 N12 60.16(4) . 7 ?
N11 Sr1 N12 131.32(2) . 7 ?
O1 Sr1 N12 136.44(4) . 3_455 ?
O1 Sr1 N12 70.53(4) 2 3_455 ?
O2 Sr1 N12 75.03(4) 2 3_455 ?
O2 Sr1 N12 130.99(4) . 3_455 ?
O3 Sr1 N12 60.16(4) 5_565 3_455 ?
O3 Sr1 N12 61.17(4) . 3_455 ?
N11 Sr1 N12 131.32(2) . 3_455 ?
N12 Sr1 N12 97.36(5) 7 3_455 ?
O1 Sr1 Sr1 107.24(3) . 5_565 ?
O1 Sr1 Sr1 107.24(3) 2 5_565 ?
O2 Sr1 Sr1 107.52(3) 2 5_565 ?
O2 Sr1 Sr1 107.52(3) . 5_565 ?
O3 Sr1 Sr1 42.10(2) 5_565 5_565 ?
O3 Sr1 Sr1 42.10(2) . 5_565 ?
N11 Sr1 Sr1 180.0 . 5_565 ?
N12 Sr1 Sr1 48.68(2) 7 5_565 ?
N12 Sr1 Sr1 48.68(2) 3_455 5_565 ?
C11 Ni1 C11 180.0 . 5 ?
C11 Ni1 C12 90.0 . 5 ?
C11 Ni1 C12 90.0 5 5 ?
C11 Ni1 C12 90.0 . . ?
C11 Ni1 C12 90.0 5 . ?
C12 Ni1 C12 180.0 5 . ?
C22 Ni2 C22 180.0 5_556 . ?
C22 Ni2 C21 90.0 5_556 5_556 ?
C22 Ni2 C21 90.0 . 5_556 ?
C22 Ni2 C21 90.0 5_556 . ?
C22 Ni2 C21 90.0 . . ?
C21 Ni2 C21 180.0 5_556 . ?
C12 N12 Sr1 136.02(5) . 7 ?
C12 N12 Sr1 136.02(5) . 3_545 ?
Sr1 N12 Sr1 82.65(5) 7 3_545 ?
N11 C11 Ni1 180.0 . . ?
N12 C12 Ni1 177.48(17) . . ?
C11 N11 Sr1 180.0 . . ?
N21 C21 Ni2 180.0 . . ?
N22 C22 Ni2 177.14(17) . . ?
Sr1 O1 H1A 122.2(18) . . ?
Sr1 O1 H1B 117(2) . . ?
H1A O1 H1B 107(3) . . ?
Sr1 O2 H2A 109.5(18) . . ?
Sr1 O2 H2B 121(2) . . ?
H2A O2 H2B 106(3) . . ?
Sr1 O3 Sr1 95.79(4) . 5_565 ?
Sr1 O3 H3A 115.8(12) . . ?
Sr1 O3 H3A 115.8(12) 5_565 . ?
Sr1 O3 H3B 111.5(13) . . ?
Sr1 O3 H3B 111.5(13) 5_565 . ?
H3A O3 H3B 106(3) . . ?

loop_
_geom_bond_atom_site_label_1
_geom_bond_atom_site_label_2
_geom_bond_distance
_geom_bond_site_symmetry_2
_geom_bond_publ_flag
Sr1 O1 2.5824(12) . ?
Sr1 O1 2.5824(12) 2 ?
Sr1 O2 2.6221(12) 2 ?
Sr1 O2 2.6221(12) . ?
Sr1 O3 2.6285(9) 5_565 ?
Sr1 O3 2.6285(9) . ?
Sr1 N11 2.6687(19) . ?
Sr1 N12 2.9535(13) 7 ?
Sr1 N12 2.9535(13) 3_455 ?
Sr1 Sr1 3.9004(8) 5_565 ?
Ni1 C11 1.8596(18) . ?
Ni1 C11 1.8596(18) 5 ?
Ni1 C12 1.8635(18) 5 ?
Ni1 C12 1.8635(18) . ?
Ni2 C22 1.8485(18) 5_556 ?
Ni2 C22 1.8485(18) . ?
Ni2 C21 1.861(2) 5_556 ?
Ni2 C21 1.861(2) . ?
N21 C21 1.157(3) . ?
N12 C12 1.161(2) . ?
N12 Sr1 2.9536(13) 7 ?
N12 Sr1 2.9536(13) 3_545 ?
C11 N11 1.158(2) . ?
N22 C22 1.160(2) . ?
O1 H1A 0.77(3) . ?
O1 H1B 0.75(3) . ?
O2 H2A 0.78(3) . ?
O2 H2B 0.75(3) . ?
O3 Sr1 2.6286(9) 5_565 ?
O3 H3A 0.86(3) . ?
O3 H3B 0.80(3) . ?

loop_
_geom_hbond_atom_site_label_D
_geom_hbond_atom_site_label_H
_geom_hbond_atom_site_label_A
_geom_hbond_distance_DH
_geom_hbond_distance_HA
_geom_hbond_distance_DA
_geom_hbond_angle_DHA
_geom_hbond_site_symmetry_A
O1 H1A O2 0.77(3) 2.36(3) 3.0024(17) 141(2) 7
O2 H2A N21 0.78(3) 2.12(3) 2.8966(18) 177(3) .
O2 H2B N22 0.75(3) 2.51(3) 3.2164(15) 156(3) 7_556
O3 H3A N22 0.86(3) 1.95(3) 2.810(2) 175(3) 7
O3 H3B N22 0.80(3) 2.09(3) 2.889(2) 178(3) 3_454

loop_
_cod_changelog_entry_id
_cod_changelog_entry_author
_cod_changelog_entry_date
_cod_changelog_entry_text
1 'Id: cif_fix_values 1646 2011-03-28 12:23:43Z adriana' 2011-03-31T14:48:06+03:00
;
 The following automatic conversions were performed:

 '_symmetry_cell_setting' value 'Monoclinic' changed to 'monoclinic'
 according to the built-in table from CIF Core dictionary named
 'cif_core.dic' version 2.4.1 from 2010-06-29.

 Automatic conversion script
 Id: cif_fix_values 1646 2011-03-28 12:23:43Z adriana 
;
2 'Quir\'os, Miguel' 2021-08-30T09:29:47+03:00
;
 Z value and formula fixed to values more according to usual
 chemical conventions.
;
3 'Vaitkus, Antanas' 2024-11-15T09:51:28+02:00
;
 Renamed data item '_chemical_formula' to '_chemical_formula_moiety'.
 Changed the value of this data item from 'Sr 2+, C4 N4 Ni 2-, 5(H2 O)'
 to '2(Sr 2+), 2(C4 N4 Ni 2-), 10(H2 O)' to reflect the previous modification
 of the Z value.

 Converted '_cod_depositor_comments' data item to the COD_CHANGELOG_ENTRY loop.
;
4 'Vaitkus, Antanas' 2024-11-19T15:40:38+02:00
;
 Changed the '_chemical_formula_moiety' data item value to
 'H20 O10 Sr2 4+, 2(C4 N4 Ni 2-)'.
;
